data_7100305
loop_
_publ_author_name
T.Cantat
F.Jaroschik
N.Mezailles
F.Nief
L.Ricard
'P. Le Floch'

_publ_section_title
;
New mono and bis-carbene samarium complexes: Synthesis,
X-Ray structure and reactivity.
;
_journal_name_full 'Chemical Communications'
_journal_paper_doi 10.1039/b510327d
_journal_year 2005
_chemical_formula_sum 'C94 H106 I2 O4 P4 S4 Sm2'
_chemical_formula_weight 2106.41
_space_group_IT_number 15
_symmetry_cell_setting monoclinic
_symmetry_space_group_name_Hall '-C 2yc'
_symmetry_space_group_name_H-M 'C 1 2/c 1'
_cell_angle_alpha 90.00
_cell_angle_beta 128.1740(10)
_cell_angle_gamma 90.00
_cell_formula_units_Z 4
_cell_length_a 23.3380(10)
_cell_length_b 27.1900(10)
_cell_length_c 18.1090(10)
_cell_measurement_temperature 150.0(1)
_cell_volume 9033.7(7)
_diffrn_ambient_temperature 150.0(1)
_exptl_crystal_density_diffrn 1.549
_cod_depositor_comments
;
The following automatic conversions were performed:
'_symmetry_cell_setting' value 'Monoclinic' changed to 'monoclinic'
according to '/home/saulius/struct/CIF-dictionaries/cif_core.dic'
dictionary named 'cif_core.dic' version 2.4.1 from 2010-06-29.

Automatic conversion script
Id: cif_fix_enum 1527 2010-12-29 10:47:43Z saulius 
;
_cod_original_sg_symbol_H-M 'C 2/c'
_cod_database_code 7100305

loop_
_symmetry_equiv_pos_as_xyz
'x, y, z'
'-x, y, -z+1/2'
'x+1/2, y+1/2, z'
'-x+1/2, y+1/2, -z+1/2'
'-x, -y, -z'
'x, -y, z-1/2'
'-x+1/2, -y+1/2, -z'
'x+1/2, -y+1/2, z-1/2'

loop_
_atom_site_label
_atom_site_type_symbol
_atom_site_fract_x
_atom_site_fract_y
_atom_site_fract_z
_atom_site_U_iso_or_equiv
_atom_site_adp_type
_atom_site_occupancy
_atom_site_symmetry_multiplicity
_atom_site_calc_flag
_atom_site_refinement_flags
_atom_site_disorder_assembly
_atom_site_disorder_group
Sm1 Sm 0.0000 0.183817(11) 0.7500 0.02532(9) Uani 1 2 d S . .
Sm2 Sm 0.0000 -0.005447(11) 0.7500 0.02508(9) Uani 1 2 d S . .
I1 I -0.083604(13) 0.087764(10) 0.756045(17) 0.02838(8) Uani 1 1 d . . .
S1 S -0.12023(5) 0.22566(4) 0.73613(7) 0.0318(3) Uani 1 1 d . . .
S2 S 0.09473(5) -0.04793(4) 0.71246(7) 0.0318(3) Uani 1 1 d . . .
P1 P -0.07015(5) 0.28891(4) 0.74687(7) 0.0243(2) Uani 1 1 d . . .
P2 P 0.05961(6) -0.11021(4) 0.73365(7) 0.0266(3) Uani 1 1 d . . .
O1 O 0.08075(14) 0.17294(10) 0.9226(2) 0.0366(8) Uani 1 1 d . . .
O2 O 0.09128(14) 0.00258(10) 0.91958(18) 0.0326(7) Uani 1 1 d . . .
C1 C 0.0000 0.2710(2) 0.7500 0.0248(13) Uani 1 2 d S . .
C2 C -0.0477(2) 0.32310(14) 0.8481(3) 0.0284(10) Uani 1 1 d . . .
C3 C -0.1034(2) 0.33926(16) 0.8503(3) 0.0369(11) Uani 1 1 d . . .
H3 H -0.1529 0.3334 0.7982 0.044 Uiso 1 1 calc R . .
C4 C -0.0861(3) 0.36388(17) 0.9289(3) 0.0438(12) Uani 1 1 d . . .
H4 H -0.1240 0.3749 0.9302 0.053 Uiso 1 1 calc R . .
C5 C -0.0151(3) 0.37240(17) 1.0043(3) 0.0432(12) Uani 1 1 d . . .
H5 H -0.0039 0.3891 1.0579 0.052 Uiso 1 1 calc R . .
C6 C 0.0398(2) 0.35676(17) 1.0023(3) 0.0403(12) Uani 1 1 d . . .
H6 H 0.0892 0.3629 1.0544 0.048 Uiso 1 1 calc R . .
C7 C 0.0234(2) 0.33212(15) 0.9244(3) 0.0322(10) Uani 1 1 d . . .
H7 H 0.0618 0.3213 0.9237 0.039 Uiso 1 1 calc R . .
C8 C -0.13370(19) 0.33027(16) 0.6501(3) 0.0270(10) Uani 1 1 d . . .
C9 C -0.1189(2) 0.38028(16) 0.6584(3) 0.0324(10) Uani 1 1 d . . .
H9 H -0.0803 0.3937 0.7178 0.039 Uiso 1 1 calc R . .
C10 C -0.1598(2) 0.41066(18) 0.5812(3) 0.0426(12) Uani 1 1 d . . .
H10 H -0.1493 0.4449 0.5878 0.051 Uiso 1 1 calc R . .
C11 C -0.2152(2) 0.39203(19) 0.4953(3) 0.0439(13) Uani 1 1 d . . .
H11 H -0.2422 0.4130 0.4420 0.053 Uiso 1 1 calc R . .
C12 C -0.2319(2) 0.34303(19) 0.4863(3) 0.0457(13) Uani 1 1 d . . .
H12 H -0.2711 0.3301 0.4267 0.055 Uiso 1 1 calc R . .
C13 C -0.1921(2) 0.31228(16) 0.5632(3) 0.0346(11) Uani 1 1 d . . .
H13 H -0.2048 0.2785 0.5566 0.041 Uiso 1 1 calc R . .
C14 C 0.0000 -0.0920(2) 0.7500 0.0284(13) Uani 1 2 d S . .
C15 C 0.0205(2) -0.15338(16) 0.6368(3) 0.0295(10) Uani 1 1 d . . .
C16 C -0.0121(2) -0.13689(16) 0.5463(3) 0.0349(11) Uani 1 1 d . . .
H16 H -0.0077 -0.1034 0.5356 0.042 Uiso 1 1 calc R . .
C17 C -0.0513(2) -0.16964(19) 0.4708(3) 0.0445(13) Uani 1 1 d . . .
H17A H -0.1014 -0.1564 0.4263 0.053 Uiso 1 1 calc R . .
H17B H -0.0293 -0.1686 0.4385 0.053 Uiso 1 1 calc R . .
C18 C -0.0577(3) -0.21842(18) 0.4853(3) 0.0452(12) Uani 1 1 d . . .
H18 H -0.0845 -0.2405 0.4336 0.054 Uiso 1 1 calc R . .
C19 C -0.0252(2) -0.23489(17) 0.5742(3) 0.0441(12) Uani 1 1 d . . .
H19 H -0.0292 -0.2685 0.5847 0.053 Uiso 1 1 calc R . .
C20 C 0.0136(2) -0.20252(16) 0.6496(3) 0.0354(11) Uani 1 1 d . . .
H20 H 0.0359 -0.2144 0.7112 0.042 Uiso 1 1 calc R . .
C21 C 0.1392(2) -0.14329(15) 0.8314(3) 0.0307(10) Uani 1 1 d . . .
C22 C 0.1890(2) -0.16407(16) 0.8232(3) 0.0418(12) Uani 1 1 d . . .
H22 H 0.1813 -0.1621 0.7653 0.050 Uiso 1 1 calc R . .
C23 C 0.2509(2) -0.18803(17) 0.9000(4) 0.0527(15) Uani 1 1 d . . .
H23 H 0.2848 -0.2028 0.8941 0.063 Uiso 1 1 calc R . .
C24 C 0.2623(3) -0.19003(18) 0.9836(4) 0.0527(15) Uani 1 1 d . . .
H24 H 0.3045 -0.2059 1.0359 0.063 Uiso 1 1 calc R . .
C25 C 0.2136(2) -0.1695(2) 0.9928(3) 0.0542(15) Uani 1 1 d . . .
H25 H 0.2219 -0.1714 1.0511 0.065 Uiso 1 1 calc R . .
C26 C 0.1517(2) -0.14560(17) 0.9166(3) 0.0395(12) Uani 1 1 d . . .
H26 H 0.1181 -0.1310 0.9233 0.047 Uiso 1 1 calc R . .
C27 C 0.1087(3) 0.21258(19) 0.9834(3) 0.0548(14) Uani 1 1 d . . .
H27A H 0.0686 0.2345 0.9673 0.066 Uiso 1 1 calc R . .
H27B H 0.1420 0.2316 0.9779 0.066 Uiso 1 1 calc R . .
C28 C 0.1485(3) 0.19407(17) 1.0803(3) 0.0485(13) Uani 1 1 d . . .
H28A H 0.1186 0.1971 1.1017 0.058 Uiso 1 1 calc R . .
H28B H 0.1947 0.2123 1.1242 0.058 Uiso 1 1 calc R . .
C29 C 0.1632(2) 0.13990(17) 1.0735(3) 0.0423(12) Uani 1 1 d . . .
H29A H 0.2118 0.1357 1.0895 0.051 Uiso 1 1 calc R . .
H29B H 0.1601 0.1191 1.1158 0.051 Uiso 1 1 calc R . .
C30 C 0.1035(2) 0.12747(17) 0.9722(3) 0.0432(12) Uani 1 1 d . . .
H30A H 0.1219 0.1050 0.9481 0.052 Uiso 1 1 calc R . .
H30B H 0.0624 0.1113 0.9652 0.052 Uiso 1 1 calc R . .
C31 C 0.1676(2) -0.00578(19) 0.9636(3) 0.0452(13) Uani 1 1 d . . .
H31A H 0.1870 0.0211 0.9478 0.054 Uiso 1 1 calc R . .
H31B H 0.1739 -0.0373 0.9420 0.054 Uiso 1 1 calc R . .
C32 C 0.2067(3) -0.0072(2) 1.0677(3) 0.0650(17) Uani 1 1 d . . .
H32A H 0.2475 -0.0310 1.0990 0.078 Uiso 1 1 calc R . .
H32B H 0.2259 0.0256 1.0962 0.078 Uiso 1 1 calc R . .
C33 C 0.1490(3) -0.0232(2) 1.0749(3) 0.0659(17) Uani 1 1 d . . .
H33A H 0.1444 -0.0595 1.0721 0.079 Uiso 1 1 calc R . .
H33B H 0.1598 -0.0114 1.1341 0.079 Uiso 1 1 calc R . .
C34 C 0.0813(2) 0.00017(17) 0.9915(3) 0.0417(12) Uani 1 1 d . . .
H34A H 0.0380 -0.0198 0.9695 0.050 Uiso 1 1 calc R . .
H34B H 0.0750 0.0335 1.0073 0.050 Uiso 1 1 calc R . .
C35 C 0.0765(3) 0.3378(2) 0.2625(4) 0.082(2) Uani 1 1 d . . .
H35A H 0.0309 0.3502 0.2051 0.123 Uiso 1 1 calc R . .
H35B H 0.0883 0.3564 0.3167 0.123 Uiso 1 1 calc R . .
H35C H 0.0708 0.3029 0.2705 0.123 Uiso 1 1 calc R . .
C36 C 0.1359(2) 0.3435(2) 0.2555(3) 0.0469(13) Uani 1 1 d . . .
C37 C 0.1590(3) 0.3901(2) 0.2517(3) 0.0612(16) Uani 1 1 d . . .
H37 H 0.1367 0.4188 0.2534 0.073 Uiso 1 1 calc R . .
C38 C 0.2156(3) 0.3939(2) 0.2454(3) 0.0657(17) Uani 1 1 d . . .
H38 H 0.2313 0.4256 0.2422 0.079 Uiso 1 1 calc R . .
C39 C 0.2482(3) 0.3536(3) 0.2436(4) 0.0654(17) Uani 1 1 d . . .
H39 H 0.2868 0.3569 0.2397 0.078 Uiso 1 1 calc R . .
C40 C 0.2262(3) 0.3092(2) 0.2474(4) 0.0649(17) Uani 1 1 d . . .
H40 H 0.2498 0.2809 0.2468 0.078 Uiso 1 1 calc R . .
C41 C 0.1703(3) 0.3034(2) 0.2523(3) 0.0540(14) Uani 1 1 d . . .
H41 H 0.1551 0.2713 0.2534 0.065 Uiso 1 1 calc R . .
C42 C 0.5099(3) -0.0165(3) 0.6334(5) 0.102(2) Uani 1 1 d . . .
H42A H 0.5415 -0.0064 0.6177 0.154 Uiso 1 1 calc R . .
H42B H 0.5046 -0.0523 0.6288 0.154 Uiso 1 1 calc R . .
H42C H 0.5316 -0.0060 0.6976 0.154 Uiso 1 1 calc R . .
C43 C 0.4398(3) 0.0060(2) 0.5692(5) 0.0730(18) Uani 1 1 d . . .
C44 C 0.4154(3) 0.04174(19) 0.6004(4) 0.0602(15) Uani 1 1 d . . .
H44 H 0.4454 0.0522 0.6641 0.072 Uiso 1 1 calc R . .
C45 C 0.3468(3) 0.0611(2) 0.5357(5) 0.0728(18) Uani 1 1 d . . .
H45 H 0.3302 0.0857 0.5558 0.087 Uiso 1 1 calc R . .
C46 C 0.3007(3) 0.0462(2) 0.4421(5) 0.080(2) Uani 1 1 d . . .
H46 H 0.2533 0.0599 0.4001 0.096 Uiso 1 1 calc R . .
C47 C 0.3234(4) 0.0128(2) 0.4116(5) 0.085(2) Uani 1 1 d . . .
H47 H 0.2928 0.0032 0.3475 0.102 Uiso 1 1 calc R . .
C48 C 0.3941(4) -0.0084(2) 0.4765(5) 0.0732(18) Uani 1 1 d . . .
H48 H 0.4098 -0.0329 0.4552 0.088 Uiso 1 1 calc R . .

loop_
_atom_site_aniso_label
_atom_site_aniso_U_11
_atom_site_aniso_U_22
_atom_site_aniso_U_33
_atom_site_aniso_U_23
_atom_site_aniso_U_13
_atom_site_aniso_U_12
Sm1 0.02900(16) 0.02191(18) 0.02378(17) 0.000 0.01567(14) 0.000
Sm2 0.02973(16) 0.02166(18) 0.02405(16) 0.000 0.01672(14) 0.000
I1 0.03135(15) 0.02203(15) 0.03304(16) -0.00009(13) 0.02055(13) 0.00108(13)
S1 0.0356(6) 0.0268(6) 0.0381(6) 0.0001(5) 0.0252(5) -0.0029(5)
S2 0.0385(6) 0.0271(6) 0.0371(6) 0.0021(5) 0.0270(5) 0.0007(5)
P1 0.0252(5) 0.0231(6) 0.0228(5) -0.0002(5) 0.0139(5) 0.0015(5)
P2 0.0345(6) 0.0224(6) 0.0244(6) 0.0010(5) 0.0190(5) 0.0032(5)
O1 0.0341(16) 0.0142(16) 0.0409(18) 0.0009(14) 0.0128(14) -0.0015(13)
O2 0.0379(16) 0.0367(18) 0.0244(15) 0.0013(14) 0.0199(14) 0.0010(14)
C1 0.029(3) 0.023(3) 0.021(3) 0.000 0.015(3) 0.000
C2 0.038(2) 0.022(2) 0.030(2) 0.0009(19) 0.023(2) 0.001(2)
C3 0.038(2) 0.036(3) 0.038(3) 0.000(2) 0.023(2) 0.005(2)
C4 0.058(3) 0.041(3) 0.052(3) 0.000(3) 0.044(3) 0.008(3)
C5 0.064(3) 0.036(3) 0.037(3) -0.009(2) 0.035(3) -0.004(3)
C6 0.046(3) 0.039(3) 0.031(3) -0.004(2) 0.022(2) -0.002(2)
C7 0.036(2) 0.028(3) 0.029(2) 0.001(2) 0.018(2) 0.003(2)
C8 0.024(2) 0.031(3) 0.023(2) 0.001(2) 0.0135(19) 0.003(2)
C9 0.031(2) 0.028(3) 0.031(2) 0.001(2) 0.016(2) 0.001(2)
C10 0.042(3) 0.031(3) 0.050(3) 0.013(2) 0.027(2) 0.007(2)
C11 0.037(3) 0.047(3) 0.037(3) 0.018(3) 0.017(2) 0.017(2)
C12 0.032(2) 0.056(4) 0.034(3) 0.002(3) 0.013(2) 0.004(3)
C13 0.029(2) 0.033(3) 0.032(2) 0.003(2) 0.014(2) 0.002(2)
C14 0.035(3) 0.025(3) 0.024(3) 0.000 0.018(3) 0.000
C15 0.035(2) 0.031(3) 0.026(2) -0.004(2) 0.021(2) 0.000(2)
C16 0.048(3) 0.028(3) 0.030(2) -0.003(2) 0.025(2) 0.001(2)
C17 0.044(3) 0.062(4) 0.036(3) -0.006(3) 0.030(2) 0.003(3)
C18 0.068(3) 0.034(3) 0.041(3) -0.015(2) 0.038(3) -0.011(3)
C19 0.064(3) 0.028(3) 0.046(3) -0.001(2) 0.037(3) -0.005(2)
C20 0.046(3) 0.029(3) 0.029(2) 0.000(2) 0.022(2) 0.000(2)
C21 0.033(2) 0.025(2) 0.032(2) -0.003(2) 0.019(2) 0.000(2)
C22 0.039(3) 0.039(3) 0.040(3) -0.003(2) 0.020(2) 0.004(2)
C23 0.038(3) 0.037(3) 0.062(4) -0.006(3) 0.021(3) 0.004(2)
C24 0.040(3) 0.041(3) 0.042(3) 0.014(3) 0.008(3) 0.007(3)
C25 0.042(3) 0.063(4) 0.039(3) 0.015(3) 0.016(3) -0.005(3)
C26 0.037(2) 0.041(3) 0.033(3) 0.007(2) 0.018(2) 0.002(2)
C27 0.079(4) 0.055(4) 0.032(3) 0.008(3) 0.036(3) 0.006(3)
C28 0.063(3) 0.043(3) 0.039(3) -0.005(2) 0.031(3) -0.002(3)
C29 0.046(3) 0.044(3) 0.035(3) 0.002(2) 0.024(2) 0.001(2)
C30 0.051(3) 0.039(3) 0.030(3) -0.001(2) 0.021(2) 0.001(2)
C31 0.036(3) 0.055(3) 0.038(3) 0.002(2) 0.019(2) 0.008(2)
C32 0.043(3) 0.103(5) 0.034(3) 0.009(3) 0.017(3) 0.006(3)
C33 0.064(3) 0.087(5) 0.041(3) 0.018(3) 0.029(3) 0.023(3)
C34 0.047(3) 0.041(3) 0.038(3) -0.007(2) 0.027(2) -0.003(2)
C35 0.073(4) 0.104(6) 0.063(4) -0.018(4) 0.039(3) -0.003(4)
C36 0.043(3) 0.060(4) 0.028(3) -0.009(3) 0.017(2) -0.003(3)
C37 0.066(4) 0.051(4) 0.036(3) -0.011(3) 0.017(3) 0.001(3)
C38 0.072(4) 0.060(4) 0.043(3) -0.005(3) 0.025(3) -0.030(3)
C39 0.058(4) 0.080(5) 0.056(4) -0.017(4) 0.035(3) -0.021(4)
C40 0.050(3) 0.080(5) 0.055(4) -0.014(3) 0.028(3) -0.003(3)
C41 0.054(3) 0.044(3) 0.046(3) -0.007(3) 0.022(3) -0.009(3)
C42 0.100(5) 0.094(6) 0.125(6) 0.043(5) 0.075(5) 0.021(4)
C43 0.071(4) 0.056(4) 0.106(6) 0.017(4) 0.062(4) 0.001(3)
C44 0.075(4) 0.037(3) 0.091(5) 0.001(3) 0.063(4) 0.002(3)
C45 0.082(4) 0.071(5) 0.074(4) 0.000(4) 0.053(4) -0.015(4)
C46 0.062(4) 0.067(5) 0.103(6) 0.021(4) 0.047(4) -0.005(4)
C47 0.124(6) 0.047(4) 0.120(6) -0.011(4) 0.093(6) -0.012(4)
C48 0.108(5) 0.055(4) 0.067(4) -0.007(3) 0.059(4) -0.009(4)

loop_
_geom_bond_atom_site_label_1
_geom_bond_atom_site_label_2
_geom_bond_distance
_geom_bond_site_symmetry_2
_geom_bond_publ_flag
Sm1 C1 2.371(6) . ?
Sm1 O1 2.476(3) 2_556 ?
Sm1 O1 2.476(3) . ?
Sm1 S1 2.8913(11) 2_556 ?
Sm1 S1 2.8913(11) . ?
Sm1 P1 3.2762(11) 2_556 ?
Sm1 P1 3.2762(11) . ?
Sm1 I1 3.3021(4) . ?
Sm1 I1 3.3021(4) 2_556 ?
Sm2 C14 2.352(6) . ?
Sm2 O2 2.435(3) . ?
Sm2 O2 2.435(3) 2_556 ?
Sm2 S2 2.9225(11) 2_556 ?
Sm2 S2 2.9225(11) . ?
Sm2 I1 3.2413(4) 2_556 ?
Sm2 I1 3.2413(4) . ?
Sm2 P2 3.2627(11) 2_556 ?
Sm2 P2 3.2627(11) . ?
S1 P1 2.0199(15) . ?
S2 P2 2.0187(15) . ?
P1 C1 1.6750(19) . ?
P1 C2 1.820(4) . ?
P1 C8 1.823(4) . ?
P2 C14 1.667(2) . ?
P2 C15 1.819(4) . ?
P2 C21 1.825(4) . ?
O1 C27 1.382(5) . ?
O1 C30 1.424(5) . ?
O2 C31 1.451(5) . ?
O2 C34 1.459(5) . ?
C1 P1 1.6750(19) 2_556 ?
C2 C7 1.374(5) . ?
C2 C3 1.396(5) . ?
C3 C4 1.388(6) . ?
C4 C5 1.365(6) . ?
C5 C6 1.373(6) . ?
C6 C7 1.385(6) . ?
C8 C13 1.386(5) . ?
C8 C9 1.388(5) . ?
C9 C10 1.378(6) . ?
C10 C11 1.365(6) . ?
C11 C12 1.369(6) . ?
C12 C13 1.380(6) . ?
C14 P2 1.667(2) 2_556 ?
C15 C20 1.382(6) . ?
C15 C16 1.387(5) . ?
C16 C17 1.397(6) . ?
C17 C18 1.377(6) . ?
C18 C19 1.365(6) . ?
C19 C20 1.389(6) . ?
C21 C22 1.381(6) . ?
C21 C26 1.383(6) . ?
C22 C23 1.401(6) . ?
C23 C24 1.366(7) . ?
C24 C25 1.365(7) . ?
C25 C26 1.396(6) . ?
C27 C28 1.477(6) . ?
C28 C29 1.534(6) . ?
C29 C30 1.503(5) . ?
C31 C32 1.503(6) . ?
C32 C33 1.496(7) . ?
C33 C34 1.494(6) . ?
C35 C36 1.478(7) . ?
C36 C41 1.376(7) . ?
C36 C37 1.395(7) . ?
C37 C38 1.397(8) . ?
C38 C39 1.346(8) . ?
C39 C40 1.331(8) . ?
C40 C41 1.369(7) . ?
C42 C43 1.431(8) . ?
C43 C48 1.377(8) . ?
C43 C44 1.409(8) . ?
C44 C45 1.377(7) . ?
C45 C46 1.394(8) . ?
C46 C47 1.329(8) . ?
C47 C48 1.429(8) . ?
